data_7238232
loop_
_publ_author_name
'Xiao, Shan-Shan'
'Zheng, Xiang-Jun'
'Yan, Shao-Hua'
'Deng, Xue-Bin'
'Jin, Lin-Pei'

_publ_section_title
;
 Architecture of europium complexes with sulfobenzenedicarboxylates
;
_journal_issue 10
_journal_name_full CrystEngComm
_journal_page_first 3145
_journal_paper_doi 10.1039/c001590c
_journal_volume 12
_journal_year 2010
_chemical_formula_sum 'C20 H15 Eu N2 O9 S'
_chemical_formula_weight 611.36
_space_group_IT_number 9
_space_group_name_Hall 'C -2yc'
_space_group_name_H-M_alt 'C 1 c 1'
_symmetry_cell_setting monoclinic
_symmetry_space_group_name_H-M 'C 1 c 1'
_atom_sites_solution_hydrogens geom
_atom_sites_solution_primary direct
_atom_sites_solution_secondary difmap
_audit_creation_method SHELXL-97
_cell_angle_alpha 90.00
_cell_angle_beta 96.909(2)
_cell_angle_gamma 90.00
_cell_formula_units_Z 4
_cell_length_a 10.2533(8)
_cell_length_b 16.2583(13)
_cell_length_c 12.0825(14)
_cell_measurement_temperature 296(2)
_cell_volume 1999.5(3)
_computing_cell_refinement 'Bruker SMART'
_computing_data_collection 'Bruker SMART'
_computing_data_reduction 'Bruker SAINT'
_computing_molecular_graphics 'Bruker SHELXTL'
_computing_publication_material 'Bruker SHELXTL'
_computing_structure_refinement 'Bruker SHELXTL'
_computing_structure_solution 'Bruker SHELXTL'
_diffrn_ambient_temperature 296(2)
_diffrn_measured_fraction_theta_full 0.956
_diffrn_measured_fraction_theta_max 0.956
_diffrn_measurement_device_type 'CCD area detector'
_diffrn_measurement_method 'phi and omega scans'
_diffrn_radiation_monochromator graphite
_diffrn_radiation_source 'fine-focus sealed tube'
_diffrn_radiation_type MoK\a
_diffrn_radiation_wavelength 0.71073
_diffrn_reflns_av_R_equivalents 0.0316
_diffrn_reflns_av_sigmaI/netI 0.0471
_diffrn_reflns_limit_h_max 7
_diffrn_reflns_limit_h_min -12
_diffrn_reflns_limit_k_max 19
_diffrn_reflns_limit_k_min -19
_diffrn_reflns_limit_l_max 12
_diffrn_reflns_limit_l_min -14
_diffrn_reflns_number 4504
_diffrn_reflns_theta_full 25.00
_diffrn_reflns_theta_max 25.00
_diffrn_reflns_theta_min 2.36
_exptl_absorpt_coefficient_mu 3.301
_exptl_absorpt_correction_T_max 0.9369
_exptl_absorpt_correction_T_min 0.6735
_exptl_absorpt_correction_type multi-scan
_exptl_absorpt_process_details SADABS
_exptl_crystal_colour colorless
_exptl_crystal_density_diffrn 2.031
_exptl_crystal_density_method 'not measured'
_exptl_crystal_description needle
_exptl_crystal_F_000 1200
_exptl_crystal_size_max 0.13
_exptl_crystal_size_mid 0.03
_exptl_crystal_size_min 0.02
_refine_diff_density_max 1.118
_refine_diff_density_min -0.670
_refine_diff_density_rms 0.122
_refine_ls_abs_structure_details 'Flack H D (1983), Acta Cryst. A39, 876-881'
_refine_ls_abs_structure_Flack 0.51(3)
_refine_ls_extinction_method none
_refine_ls_goodness_of_fit_ref 1.059
_refine_ls_hydrogen_treatment contr
_refine_ls_matrix_type full
_refine_ls_number_parameters 298
_refine_ls_number_reflns 2155
_refine_ls_number_restraints 2
_refine_ls_restrained_S_all 1.059
_refine_ls_R_factor_all 0.0401
_refine_ls_R_factor_gt 0.0366
_refine_ls_shift/su_max 0.000
_refine_ls_shift/su_mean 0.000
_refine_ls_structure_factor_coef Fsqd
_refine_ls_weighting_details 'calc w=1/[\s^2^(Fo^2^)+(0.0503P)^2^+8.1440P] where P=(Fo^2^+2Fc^2^)/3'
_refine_ls_weighting_scheme calc
_refine_ls_wR_factor_gt 0.0869
_refine_ls_wR_factor_ref 0.0894
_reflns_number_gt 2020
_reflns_number_total 2155
_reflns_threshold_expression >2sigma(I)
_cod_data_source_file c001590c.txt
_cod_data_source_block 3
_cod_depositor_comments
;
The following automatic conversions were performed:

data item '_exptl_absorpt_correction_type' value 'Multi-scan' was
changed to 'multi-scan' in accordance with the
/home/saulius/struct/COD-crude-data/automatic-downloads/DataCite-retrospective/RSC/depositions/lib/dictionaries/cif_core.dic
dictionary named 'cif_core.dic' version 2.4.2 last updated on
2011-04-26.

data item '_symmetry_cell_setting' value 'Monoclinic' was changed to
'monoclinic' in accordance with the
/home/saulius/struct/COD-crude-data/automatic-downloads/DataCite-retrospective/RSC/depositions/lib/dictionaries/cif_core.dic
dictionary named 'cif_core.dic' version 2.4.2 last updated on
2011-04-26.

Automatic conversion script
Id: cif_fix_values 6909 2019-04-08 15:41:33Z antanas 
;
_cod_original_sg_symbol_H-M 'Cc '
_cod_database_code 7238232

loop_
_symmetry_equiv_pos_as_xyz
'x, y, z'
'x, -y, z+1/2'
'x+1/2, y+1/2, z'
'x+1/2, -y+1/2, z+1/2'

loop_
_atom_site_label
_atom_site_type_symbol
_atom_site_fract_x
_atom_site_fract_y
_atom_site_fract_z
_atom_site_U_iso_or_equiv
_atom_site_adp_type
_atom_site_occupancy
_atom_site_symmetry_multiplicity
_atom_site_calc_flag
_atom_site_refinement_flags
C1 C 0.3960(12) 0.1354(7) 0.1276(9) 0.024(3) Uani 1 1 d .
C2 C 0.4648(12) 0.2093(7) 0.0863(9) 0.024(3) Uani 1 1 d .
C3 C 0.5674(13) 0.1989(6) 0.0235(10) 0.029(3) Uani 1 1 d .
H3A H 0.5964 0.1462 0.0090 0.034 Uiso 1 1 calc R
C4 C 0.6276(12) 0.2668(6) -0.0182(9) 0.026(3) Uani 1 1 d .
H4A H 0.6947 0.2592 -0.0626 0.032 Uiso 1 1 calc R
C5 C 0.5885(11) 0.3461(6) 0.0059(8) 0.021(2) Uani 1 1 d .
C6 C 0.6634(12) 0.4173(6) -0.0390(9) 0.025(3) Uani 1 1 d .
C7 C 0.4860(11) 0.3561(6) 0.0724(8) 0.022(2) Uani 1 1 d .
C8 C 0.4244(12) 0.2872(6) 0.1092(9) 0.021(2) Uani 1 1 d .
H8A H 0.3541 0.2940 0.1503 0.025 Uiso 1 1 calc R
C9 C 0.4930(13) -0.1312(8) 0.1603(11) 0.039(3) Uani 1 1 d .
H9A H 0.5261 -0.0834 0.1320 0.047 Uiso 1 1 calc R
C10 C 0.5589(14) -0.2031(9) 0.1492(11) 0.044(4) Uani 1 1 d .
H10A H 0.6373 -0.2035 0.1176 0.053 Uiso 1 1 calc R
C11 C 0.5078(15) -0.2743(8) 0.1851(12) 0.048(4) Uani 1 1 d .
H11A H 0.5497 -0.3240 0.1749 0.058 Uiso 1 1 calc R
C12 C 0.3915(14) -0.2735(8) 0.2376(10) 0.040(4) Uani 1 1 d .
C13 C 0.3299(17) -0.3454(8) 0.2743(11) 0.048(4) Uani 1 1 d .
H13A H 0.3679 -0.3966 0.2657 0.058 Uiso 1 1 calc R
C14 C 0.2183(17) -0.3405(8) 0.3209(11) 0.045(4) Uani 1 1 d .
H14A H 0.1800 -0.3884 0.3439 0.055 Uiso 1 1 calc R
C15 C 0.1574(15) -0.2640(7) 0.3361(9) 0.034(3) Uani 1 1 d .
C16 C 0.0406(15) -0.2548(8) 0.3838(10) 0.038(3) Uani 1 1 d .
H16A H -0.0034 -0.3011 0.4053 0.046 Uiso 1 1 calc R
C17 C -0.0089(15) -0.1790(7) 0.3989(10) 0.038(3) Uani 1 1 d .
H17A H -0.0855 -0.1727 0.4321 0.046 Uiso 1 1 calc R
C18 C 0.0562(13) -0.1111(8) 0.3641(10) 0.033(3) Uani 1 1 d .
H18A H 0.0217 -0.0593 0.3756 0.039 Uiso 1 1 calc R
C19 C 0.3319(13) -0.1961(6) 0.2485(9) 0.028(3) Uani 1 1 d .
C20 C 0.2156(12) -0.1908(7) 0.3005(8) 0.024(3) Uani 1 1 d .
Eu1 Eu 0.25998(9) 0.00741(2) 0.21918(8) 0.01966(16) Uani 1 1 d .
N1 N 0.3837(11) -0.1258(6) 0.2098(8) 0.032(2) Uani 1 1 d .
N2 N 0.1653(10) -0.1157(5) 0.3151(8) 0.024(2) Uani 1 1 d .
O1 O 0.4409(9) 0.0649(5) 0.1252(8) 0.033(2) Uani 1 1 d .
O2 O 0.2897(10) 0.1487(5) 0.1696(8) 0.041(2) Uani 1 1 d .
O3 O 0.7232(9) 0.4657(5) 0.0283(6) 0.0311(19) Uani 1 1 d .
O4 O 0.6606(9) 0.4201(5) -0.1416(6) 0.0252(18) Uani 1 1 d .
O5 O 0.5242(9) 0.5027(4) 0.1618(7) 0.033(2) Uani 1 1 d .
O6 O 0.3099(9) 0.4419(5) 0.1565(8) 0.040(2) Uani 1 1 d .
O7 O 0.3873(9) 0.4913(4) -0.0109(7) 0.034(2) Uani 1 1 d .
O8 O 0.4269(9) 0.0109(5) 0.3729(7) 0.039(2) Uani 1 1 d .
H8D H 0.3868 0.0105 0.4305 0.047 Uiso 1 1 d R
H8E H 0.5018 -0.0115 0.3889 0.047 Uiso 1 1 d R
S1 S 0.4212(3) 0.45520(17) 0.0972(2) 0.0225(6) Uani 1 1 d .
O9 O 0.6710(10) 0.9508(6) 0.3569(8) 0.043(2) Uani 1 1 d .
H9D H 0.7013 0.9458 0.2948 0.051 Uiso 1 1 d R
H9E H 0.7320 0.9692 0.4043 0.051 Uiso 1 1 d R

loop_
_atom_site_aniso_label
_atom_site_aniso_U_11
_atom_site_aniso_U_22
_atom_site_aniso_U_33
_atom_site_aniso_U_23
_atom_site_aniso_U_13
_atom_site_aniso_U_12
C1 0.016(7) 0.030(6) 0.030(6) 0.000(5) 0.012(5) -0.005(5)
C2 0.019(7) 0.032(6) 0.023(5) -0.003(4) 0.011(5) -0.004(5)
C3 0.034(8) 0.017(5) 0.037(6) 0.001(5) 0.014(6) -0.001(5)
C4 0.027(8) 0.027(6) 0.030(6) 0.003(5) 0.022(6) 0.000(5)
C5 0.020(7) 0.020(5) 0.022(5) 0.004(4) 0.004(5) -0.006(5)
C6 0.018(6) 0.022(5) 0.035(6) 0.000(5) 0.005(5) 0.008(5)
C7 0.019(7) 0.024(5) 0.022(5) 0.003(4) 0.001(5) -0.003(5)
C8 0.013(6) 0.028(6) 0.024(5) 0.008(4) 0.010(5) 0.000(5)
C9 0.023(8) 0.044(8) 0.049(8) -0.005(6) 0.002(7) 0.004(6)
C10 0.021(8) 0.058(9) 0.050(8) -0.012(7) -0.004(6) 0.015(7)
C11 0.049(10) 0.037(7) 0.056(8) -0.015(6) -0.002(8) 0.026(7)
C12 0.043(9) 0.043(8) 0.031(6) -0.003(5) -0.004(6) 0.022(7)
C13 0.071(12) 0.019(6) 0.052(8) -0.001(5) -0.004(8) 0.004(7)
C14 0.058(11) 0.026(6) 0.050(8) 0.010(6) -0.005(8) -0.002(7)
C15 0.053(10) 0.019(6) 0.030(6) 0.005(5) -0.001(6) -0.002(6)
C16 0.045(10) 0.040(7) 0.031(6) 0.013(5) 0.008(6) -0.018(7)
C17 0.047(9) 0.033(7) 0.038(7) 0.011(5) 0.019(7) -0.007(6)
C18 0.026(8) 0.037(7) 0.035(7) 0.001(5) 0.004(6) 0.001(6)
C19 0.035(8) 0.019(6) 0.029(6) -0.004(4) 0.001(5) 0.002(5)
C20 0.023(7) 0.029(6) 0.020(5) 0.001(4) 0.000(5) 0.007(5)
Eu1 0.0226(3) 0.0163(2) 0.0212(2) -0.0002(4) 0.00733(17) -0.0002(5)
N1 0.029(7) 0.030(5) 0.036(6) -0.002(4) 0.001(5) 0.002(5)
N2 0.020(6) 0.022(5) 0.031(5) -0.004(4) 0.007(5) 0.003(4)
O1 0.022(5) 0.022(4) 0.057(5) 0.001(4) 0.019(4) 0.002(4)
O2 0.034(6) 0.020(4) 0.073(6) 0.006(4) 0.025(5) -0.004(4)
O3 0.034(5) 0.029(4) 0.030(4) -0.004(3) 0.003(4) -0.009(4)
O4 0.031(5) 0.032(4) 0.015(4) 0.002(3) 0.012(3) -0.008(4)
O5 0.029(5) 0.024(4) 0.043(5) -0.007(3) -0.005(4) -0.003(3)
O6 0.029(6) 0.030(5) 0.065(6) 0.004(4) 0.027(5) 0.000(4)
O7 0.031(6) 0.029(4) 0.043(5) 0.006(3) 0.004(4) 0.005(4)
O8 0.024(5) 0.059(6) 0.034(5) -0.008(4) 0.004(4) 0.014(4)
S1 0.0188(16) 0.0187(13) 0.0313(14) 0.0005(11) 0.0079(13) 0.0020(13)
O9 0.028(6) 0.055(6) 0.047(5) -0.005(5) 0.011(5) -0.009(6)

loop_
_atom_type_symbol
_atom_type_description
_atom_type_scat_dispersion_real
_atom_type_scat_dispersion_imag
_atom_type_scat_source
C C 0.0033 0.0016 'International Tables Vol C Tables 4.2.6.8 and 6.1.1.4'
H H 0.0000 0.0000 'International Tables Vol C Tables 4.2.6.8 and 6.1.1.4'
N N 0.0061 0.0033 'International Tables Vol C Tables 4.2.6.8 and 6.1.1.4'
O O 0.0106 0.0060 'International Tables Vol C Tables 4.2.6.8 and 6.1.1.4'
S S 0.1246 0.1234 'International Tables Vol C Tables 4.2.6.8 and 6.1.1.4'
Eu Eu -0.1578 3.6682 'International Tables Vol C Tables 4.2.6.8 and 6.1.1.4'

loop_
_geom_angle_atom_site_label_1
_geom_angle_atom_site_label_2
_geom_angle_atom_site_label_3
_geom_angle
_geom_angle_site_symmetry_1
_geom_angle_site_symmetry_3
O1 C1 O2 120.4(11) . .
O1 C1 C2 122.7(11) . .
O2 C1 C2 116.9(10) . .
O1 C1 Eu1 61.7(6) . .
O2 C1 Eu1 58.6(6) . .
C2 C1 Eu1 174.7(8) . .
C8 C2 C3 119.6(11) . .
C8 C2 C1 120.3(11) . .
C3 C2 C1 120.1(10) . .
C2 C3 C4 120.2(11) . .
C2 C3 H3A 119.9 . .
C4 C3 H3A 119.9 . .
C3 C4 C5 120.6(11) . .
C3 C4 H4A 119.7 . .
C5 C4 H4A 119.7 . .
C4 C5 C7 118.7(10) . .
C4 C5 C6 117.3(10) . .
C7 C5 C6 124.0(10) . .
O4 C6 O3 125.7(11) . .
O4 C6 C5 115.6(9) . .
O3 C6 C5 118.7(10) . .
C8 C7 C5 119.4(10) . .
C8 C7 S1 118.9(9) . .
C5 C7 S1 121.3(8) . .
C2 C8 C7 121.4(11) . .
C2 C8 H8A 119.3 . .
C7 C8 H8A 119.3 . .
N1 C9 C10 123.5(14) . .
N1 C9 H9A 118.2 . .
C10 C9 H9A 118.2 . .
C11 C10 C9 118.9(14) . .
C11 C10 H10A 120.6 . .
C9 C10 H10A 120.6 . .
C10 C11 C12 120.7(13) . .
C10 C11 H11A 119.6 . .
C12 C11 H11A 119.6 . .
C19 C12 C11 116.5(13) . .
C19 C12 C13 119.3(14) . .
C11 C12 C13 124.1(13) . .
C14 C13 C12 121.1(13) . .
C14 C13 H13A 119.4 . .
C12 C13 H13A 119.4 . .
C13 C14 C15 121.4(14) . .
C13 C14 H14A 119.3 . .
C15 C14 H14A 119.3 . .
C16 C15 C14 124.2(13) . .
C16 C15 C20 116.6(11) . .
C14 C15 C20 119.3(14) . .
C17 C16 C15 120.4(12) . .
C17 C16 H16A 119.8 . .
C15 C16 H16A 119.8 . .
C16 C17 C18 119.0(13) . .
C16 C17 H17A 120.5 . .
C18 C17 H17A 120.5 . .
N2 C18 C17 123.6(12) . .
N2 C18 H18A 118.2 . .
C17 C18 H18A 118.2 . .
N1 C19 C12 121.6(13) . .
N1 C19 C20 119.0(11) . .
C12 C19 C20 119.4(12) . .
N2 C20 C19 117.9(11) . .
N2 C20 C15 122.7(12) . .
C19 C20 C15 119.4(11) . .
O8 Eu1 O4 76.4(3) . 4_455
O8 Eu1 O3 141.1(3) . 3_445
O4 Eu1 O3 142.3(3) 4_455 3_445
O8 Eu1 O2 94.1(3) . .
O4 Eu1 O2 77.3(3) 4_455 .
O3 Eu1 O2 92.3(3) 3_445 .
O8 Eu1 O5 145.3(3) . 3_445
O4 Eu1 O5 73.9(3) 4_455 3_445
O3 Eu1 O5 71.3(3) 3_445 3_445
O2 Eu1 O5 96.3(3) . 3_445
O8 Eu1 O1 80.8(3) . .
O4 Eu1 O1 123.1(3) 4_455 .
O3 Eu1 O1 72.8(3) 3_445 .
O2 Eu1 O1 53.1(3) . .
O5 Eu1 O1 130.9(3) 3_445 .
O8 Eu1 N1 74.7(3) . .
O4 Eu1 N1 135.9(3) 4_455 .
O3 Eu1 N1 74.6(3) 3_445 .
O2 Eu1 N1 137.0(3) . .
O5 Eu1 N1 116.6(3) 3_445 .
O1 Eu1 N1 84.0(3) . .
O8 Eu1 N2 86.6(3) . .
O4 Eu1 N2 81.4(3) 4_455 .
O3 Eu1 N2 101.0(3) 3_445 .
O2 Eu1 N2 157.8(3) . .
O5 Eu1 N2 71.8(3) 3_445 .
O1 Eu1 N2 148.1(3) . .
N1 Eu1 N2 64.5(3) . .
O8 Eu1 C1 86.8(3) . .
O4 Eu1 C1 100.8(3) 4_455 .
O3 Eu1 C1 81.8(3) 3_445 .
O2 Eu1 C1 27.0(3) . .
O5 Eu1 C1 115.8(3) 3_445 .
O1 Eu1 C1 26.1(3) . .
N1 Eu1 C1 110.0(4) . .
N2 Eu1 C1 172.5(3) . .
O8 Eu1 H8D 17.5 . .
O4 Eu1 H8D 61.6 4_455 .
O3 Eu1 H8D 155.8 3_445 .
O2 Eu1 H8D 99.0 . .
O5 Eu1 H8D 127.8 3_445 .
O1 Eu1 H8D 97.1 . .
N1 Eu1 H8D 82.6 . .
N2 Eu1 H8D 75.8 . .
C1 Eu1 H8D 98.8 . .
C9 N1 C19 118.7(11) . .
C9 N1 Eu1 122.1(9) . .
C19 N1 Eu1 119.0(8) . .
C18 N2 C20 117.7(11) . .
C18 N2 Eu1 122.8(7) . .
C20 N2 Eu1 118.6(8) . .
C1 O1 Eu1 92.1(7) . .
C1 O2 Eu1 94.4(7) . .
C6 O3 Eu1 145.2(8) . 3
C6 O4 Eu1 139.9(8) . 4_554
S1 O5 Eu1 143.1(5) . 3
Eu1 O8 H8D 105.4 . .
Eu1 O8 H8E 135.6 . .
H8D O8 H8E 108.9 . .
O6 S1 O7 113.3(6) . .
O6 S1 O5 112.4(6) . .
O7 S1 O5 110.6(5) . .
O6 S1 C7 106.4(5) . .
O7 S1 C7 105.7(5) . .
O5 S1 C7 108.0(5) . .
H9D O9 H9E 108.1 . .

loop_
_geom_bond_atom_site_label_1
_geom_bond_atom_site_label_2
_geom_bond_distance
_geom_bond_site_symmetry_2
C1 O1 1.236(14) .
C1 O2 1.275(15) .
C1 C2 1.509(16) .
C1 Eu1 2.805(11) .
C2 C8 1.372(16) .
C2 C3 1.379(17) .
C3 C4 1.389(15) .
C3 H3A 0.9300 .
C4 C5 1.392(15) .
C4 H4A 0.9300 .
C5 C7 1.407(16) .
C5 C6 1.525(15) .
C6 O4 1.237(13) .
C6 O3 1.240(13) .
C7 C8 1.385(15) .
C7 S1 1.782(11) .
C8 H8A 0.9300 .
C9 N1 1.335(17) .
C9 C10 1.365(18) .
C9 H9A 0.9300 .
C10 C11 1.36(2) .
C10 H10A 0.9300 .
C11 C12 1.42(2) .
C11 H11A 0.9300 .
C12 C19 1.413(16) .
C12 C13 1.42(2) .
C13 C14 1.34(2) .
C13 H13A 0.9300 .
C14 C15 1.413(18) .
C14 H14A 0.9300 .
C15 C16 1.40(2) .
C15 C20 1.421(16) .
C16 C17 1.354(18) .
C16 H16A 0.9300 .
C17 C18 1.382(17) .
C17 H17A 0.9300 .
C18 N2 1.330(16) .
C18 H18A 0.9300 .
C19 N1 1.366(15) .
C19 C20 1.416(17) .
C20 N2 1.345(14) .
Eu1 O8 2.371(9) .
Eu1 O4 2.382(7) 4_455
Eu1 O3 2.390(8) 3_445
Eu1 O2 2.403(7) .
Eu1 O5 2.435(9) 3_445
Eu1 O1 2.473(9) .
Eu1 N1 2.519(10) .
Eu1 N2 2.561(10) .
Eu1 H8D 2.7228 .
O3 Eu1 2.390(8) 3
O4 Eu1 2.382(7) 4_554
O5 S1 1.457(9) .
O5 Eu1 2.435(9) 3
O6 S1 1.435(9) .
O7 S1 1.436(9) .
O8 H8D 0.8500 .
O8 H8E 0.8500 .
O9 H9D 0.8500 .
O9 H9E 0.8500 .
